data_7249803
loop_
_publ_author_name
'Wen, Xuemei'
'Li, Ying'
'Zhao, Yan'
'Li, Jing'
'Zeng, Hongmei'
'Zou, Guohong'
'Lin, Zhien'

_publ_section_title
;
 Histidine-directed synthesis and optical properties of two indium
 phosphite-oxalates with three-dimensional structures
;
_journal_name_full CrystEngComm
_journal_paper_doi 10.1039/D4CE01135J
_journal_year 2025
_chemical_absolute_configuration unk
_chemical_formula_moiety 'C10 H17 In4 N3 O28 P6, C6 H11 N3 O2'
_chemical_formula_sum 'C16 H28 In4 N6 O30 P6'
_chemical_formula_weight 1429.54
_space_group_crystal_system monoclinic
_space_group_IT_number 4
_space_group_name_Hall 'P 2yb'
_space_group_name_H-M_alt 'P 1 21 1'
_atom_sites_solution_hydrogens mixed
_atom_sites_solution_primary dual
_audit_creation_date 2024-06-28
_audit_creation_method
;
Olex2 1.2
(compiled 2018.05.29 svn.r3508 for OlexSys, GUI svn.r5506)
;
_audit_update_record
;
2024-11-08 deposited with the CCDC.	2025-01-21 downloaded from the CCDC.
;
_cell_angle_alpha 90
_cell_angle_beta 108.2920(10)
_cell_angle_gamma 90
_cell_formula_units_Z 2
_cell_length_a 8.3970(2)
_cell_length_b 23.4886(8)
_cell_length_c 9.9675(3)
_cell_measurement_reflns_used 9879
_cell_measurement_temperature 300.0
_cell_measurement_theta_max 27.40
_cell_measurement_theta_min 2.32
_cell_volume 1866.59(10)
_computing_molecular_graphics 'Olex2 (Dolomanov et al., 2009)'
_computing_publication_material 'Olex2 (Dolomanov et al., 2009)'
_computing_structure_refinement 'ShelXL (Sheldrick, 2015)'
_computing_structure_solution 'ShelXT (Sheldrick, 2015)'
_diffrn_ambient_temperature 300.0
_diffrn_measured_fraction_theta_full 1.000
_diffrn_measured_fraction_theta_max 1.000
_diffrn_measurement_device_type 'Bruker APEX-II CCD'
_diffrn_measurement_method '\f and \w scans'
_diffrn_radiation_type MoK\a
_diffrn_radiation_wavelength 0.71073
_diffrn_reflns_av_R_equivalents 0.0756
_diffrn_reflns_av_unetI/netI 0.0556
_diffrn_reflns_Laue_measured_fraction_full 1.000
_diffrn_reflns_Laue_measured_fraction_max 1.000
_diffrn_reflns_limit_h_max 10
_diffrn_reflns_limit_h_min -10
_diffrn_reflns_limit_k_max 30
_diffrn_reflns_limit_k_min -30
_diffrn_reflns_limit_l_max 12
_diffrn_reflns_limit_l_min -12
_diffrn_reflns_number 45576
_diffrn_reflns_point_group_measured_fraction_full 1.000
_diffrn_reflns_point_group_measured_fraction_max 0.999
_diffrn_reflns_theta_full 25.242
_diffrn_reflns_theta_max 27.500
_diffrn_reflns_theta_min 2.152
_diffrn_standards_number 0
_exptl_absorpt_coefficient_mu 2.815
_exptl_absorpt_correction_T_max 0.7456
_exptl_absorpt_correction_T_min 0.5654
_exptl_absorpt_correction_type multi-scan
_exptl_crystal_colour colourless
_exptl_crystal_colour_primary colourless
_exptl_crystal_density_diffrn 2.543
_exptl_crystal_description prism
_exptl_crystal_F_000 1384
_exptl_crystal_size_max 0.257
_exptl_crystal_size_mid 0.104
_exptl_crystal_size_min 0.064
_refine_diff_density_max 0.469
_refine_diff_density_min -0.871
_refine_diff_density_rms 0.115
_refine_ls_abs_structure_details
;
 Refined as an inversion twin.
;
_refine_ls_abs_structure_Flack 0.30(3)
_refine_ls_extinction_method none
_refine_ls_goodness_of_fit_ref 1.052
_refine_ls_hydrogen_treatment constr
_refine_ls_matrix_type full
_refine_ls_number_parameters 564
_refine_ls_number_reflns 8561
_refine_ls_number_restraints 1
_refine_ls_restrained_S_all 1.052
_refine_ls_R_factor_all 0.0416
_refine_ls_R_factor_gt 0.0321
_refine_ls_shift/su_max 0.001
_refine_ls_shift/su_mean 0.000
_refine_ls_structure_factor_coef Fsqd
_refine_ls_weighting_details 'w=1/[\s^2^(Fo^2^)+(0.0281P)^2^] where P=(Fo^2^+2Fc^2^)/3'
_refine_ls_weighting_scheme calc
_refine_ls_wR_factor_gt 0.0695
_refine_ls_wR_factor_ref 0.0732
_reflns_Friedel_coverage 0.951
_reflns_Friedel_fraction_full 1.000
_reflns_Friedel_fraction_max 0.999
_reflns_number_gt 7524
_reflns_number_total 8561
_reflns_threshold_expression 'I > 2\s(I)'
_cod_data_source_file d4ce01135j2.cif
_cod_data_source_block 2
_cod_database_code 7249803
_shelx_shelxl_version_number 2018/3
_shelx_space_group_comment
;
The symmetry employed for this shelxl refinement is uniquely defined
by the following loop, which should always be used as a source of
symmetry information in preference to the above space-group names.
They are only intended as comments.
;
_shelx_estimated_absorpt_t_max 0.840
_shelx_estimated_absorpt_t_min 0.532
_olex2_refinement_description
;
1. Twinned data refinement
 Scales: 0.70(3)
 0.30(3)
2. Fixed Uiso
 At 1.2 times of:
  All C(H) groups, All C(H,H) groups, All N(H) groups, All N(H,H,H) groups,
  All P(H) groups
 At 1.5 times of:
  All O(H) groups
3.a Riding coordinates:
 P1(H1), P2(H2), P3(H3), P4(H4), P5(H5), P6(H6)
3.b Ternary CH refined with riding coordinates:
 C6(H6B), C12(H12)
3.c Secondary CH2 refined with riding coordinates:
 C7(H7A,H7B), C13(H13A,H13B)
3.d Aromatic/amide H refined with riding coordinates:
 N2(H2A), N3(H3A), C9(H9), C10(H10), N5(H5A), N6(H6C), C15(H15), C16(H16)
3.e Idealised Me refined as rotating group:
 N1(H1A,H1B,H1C), N4(H4A,H4B,H4C)
3.f Idealised tetrahedral OH refined as rotating group:
 O6(H6A), O30(H30)
;
_olex2_submission_special_instructions 'No special instructions were received'

loop_
_space_group_symop_operation_xyz
'x, y, z'
'-x, y+1/2, -z'

loop_
_atom_site_label
_atom_site_type_symbol
_atom_site_fract_x
_atom_site_fract_y
_atom_site_fract_z
_atom_site_U_iso_or_equiv
_atom_site_adp_type
_atom_site_occupancy
_atom_site_site_symmetry_order
_atom_site_calc_flag
_atom_site_refinement_flags_posn
_atom_site_refinement_flags_adp
_atom_site_refinement_flags_occupancy
_atom_site_disorder_assembly
_atom_site_disorder_group
In1 In 0.10641(7) 0.30610(2) 0.36337(6) 0.01662(14) Uani 1 1 d . . . . .
In2 In 0.33397(7) 0.50269(2) 0.10709(6) 0.01388(13) Uani 1 1 d . . . . .
In3 In 0.65934(7) 0.55854(2) 0.78191(6) 0.01431(13) Uani 1 1 d . . . . .
In4 In 0.57505(7) 0.75018(2) 0.95664(6) 0.01488(13) Uani 1 1 d . . . . .
P1 P 0.3681(3) 0.36857(10) 0.2053(2) 0.0164(5) Uani 1 1 d . . . . .
H1 H 0.524907 0.382349 0.263192 0.020 Uiso 1 1 d R . . . .
P2 P 0.6165(3) 0.44271(10) -0.0398(3) 0.0167(5) Uani 1 1 d . . . . .
H2 H 0.525501 0.398167 -0.089845 0.020 Uiso 1 1 d R . . . .
P3 P 0.5538(3) 0.50418(11) 0.4561(2) 0.0172(4) Uani 1 1 d . . . . .
H3 H 0.697914 0.488176 0.446515 0.021 Uiso 1 1 d R . . . .
P4 P 0.3912(3) 0.61859(9) 0.9230(3) 0.0163(5) Uani 1 1 d . . . . .
H4 H 0.251037 0.642826 0.850544 0.020 Uiso 1 1 d R . . . .
P5 P 0.8421(3) 0.68889(10) 0.8150(3) 0.0162(5) Uani 1 1 d . . . . .
H5 H 0.981580 0.662838 0.881907 0.019 Uiso 1 1 d R . . . .
P6 P 0.6904(3) 0.80184(10) 1.2835(2) 0.0174(4) Uani 1 1 d . . . . .
H6 H 0.542201 0.820971 1.274504 0.021 Uiso 1 1 d R . . . .
O1 O 0.2639(8) 0.4223(3) 0.1588(7) 0.0240(15) Uani 1 1 d . . . . .
O2 O 0.3117(9) 0.3328(3) 0.3080(7) 0.0270(16) Uani 1 1 d . . . . .
O3 O 0.3709(9) 0.3354(3) 0.0762(7) 0.0255(15) Uani 1 1 d . . . . .
O4 O 0.5479(8) 0.4724(3) 0.0624(8) 0.0302(17) Uani 1 1 d . . . . .
O5 O 0.5998(8) 0.4736(3) -0.1760(7) 0.0237(14) Uani 1 1 d . . . . .
O6 O 0.8057(7) 0.4287(3) 0.0320(7) 0.0249(14) Uani 1 1 d . . . . .
H6A H 0.822185 0.421400 0.115744 0.037 Uiso 1 1 calc GR . . . .
O7 O 0.4590(8) 0.5309(3) 0.3127(7) 0.0225(15) Uani 1 1 d . . . . .
O8 O 0.5587(8) 0.5495(3) 0.5655(7) 0.0248(15) Uani 1 1 d . . . . .
O9 O 0.4819(8) 0.4483(3) 0.4849(7) 0.0281(15) Uani 1 1 d . . . . .
O10 O 0.4327(8) 0.5812(3) 0.8148(7) 0.0232(15) Uani 1 1 d . . . . .
O11 O 0.5144(10) 0.6661(3) 0.9787(8) 0.0302(16) Uani 1 1 d . . . . .
O12 O 0.3659(9) 0.5869(3) 1.0461(7) 0.0311(17) Uani 1 1 d . . . . .
O13 O 0.7108(8) 0.6447(3) 0.7532(7) 0.0246(15) Uani 1 1 d . . . . .
O14 O 0.8011(8) 0.7273(3) 0.9211(7) 0.0240(15) Uani 1 1 d . . . . .
O15 O 0.8813(9) 0.7208(3) 0.6978(7) 0.0267(15) Uani 1 1 d . . . . .
O16 O 0.6766(8) 0.7541(3) 1.1767(6) 0.0213(13) Uani 1 1 d . . . . .
O17 O 0.7750(9) 0.8540(3) 1.2531(7) 0.0287(15) Uani 1 1 d . . . . .
O18 O 0.7734(8) 0.7766(3) 1.4304(7) 0.0223(15) Uani 1 1 d . . . . .
O19 O -0.0795(7) 0.3128(3) 0.1486(6) 0.0233(14) Uani 1 1 d . . . . .
O20 O -0.3317(8) 0.2814(3) 0.0247(7) 0.0241(16) Uani 1 1 d . . . . .
O21 O -0.1383(8) 0.2806(3) 0.3904(7) 0.0259(15) Uani 1 1 d . . . . .
O22 O -0.3947(7) 0.2516(3) 0.2640(6) 0.0231(13) Uani 1 1 d . . . . .
O23 O 0.9063(8) 0.5312(3) 0.7639(7) 0.0236(14) Uani 1 1 d . . . . .
O24 O 1.1528(7) 0.4961(3) 0.8923(6) 0.0215(14) Uani 1 1 d . . . . .
O25 O 0.8369(7) 0.5608(3) 1.0006(6) 0.0202(12) Uani 1 1 d . . . . .
O26 O 1.0968(7) 0.5367(3) 1.1272(6) 0.0172(13) Uani 1 1 d . . . . .
O27 O 0.0733(9) 0.3888(3) 0.4327(8) 0.0328(18) Uani 1 1 d . . . . .
O28 O -0.0814(8) 0.4570(3) 0.2952(7) 0.0330(17) Uani 1 1 d . . . . .
N1 N 0.2391(9) 0.4581(3) 0.6339(8) 0.0231(17) Uani 1 1 d . . . . .
H1A H 0.318203 0.451240 0.593893 0.028 Uiso 1 1 calc GR . . . .
H1B H 0.211880 0.425768 0.667883 0.028 Uiso 1 1 calc GR . . . .
H1C H 0.277424 0.482953 0.703990 0.028 Uiso 1 1 calc GR . . . .
N2 N -0.1278(10) 0.5805(4) 0.3061(9) 0.0280(19) Uani 1 1 d . . . . .
H2A H -0.148001 0.552596 0.247255 0.034 Uiso 1 1 calc R . . . .
N3 N -0.1547(12) 0.6604(3) 0.3962(10) 0.035(2) Uani 1 1 d . . . . .
H3A H -0.191651 0.693464 0.408697 0.042 Uiso 1 1 calc R . . . .
C1 C -0.2180(10) 0.2905(4) 0.1376(10) 0.0180(19) Uani 1 1 d . . . . .
C2 C -0.2525(11) 0.2728(4) 0.2761(10) 0.019(2) Uani 1 1 d . . . . .
C3 C 1.0158(10) 0.5207(4) 0.8776(9) 0.0145(18) Uani 1 1 d . . . . .
C4 C 0.9802(10) 0.5409(3) 1.0141(10) 0.0160(18) Uani 1 1 d . . . . .
C5 C 0.0224(11) 0.4388(4) 0.4081(10) 0.0192(19) Uani 1 1 d . . . . .
C6 C 0.0869(11) 0.4822(4) 0.5257(10) 0.020(2) Uani 1 1 d . . . . .
H6B H -0.000010 0.488131 0.570759 0.024 Uiso 1 1 calc R . . . .
C7 C 0.1335(11) 0.5402(4) 0.4786(11) 0.026(2) Uani 1 1 d . . . . .
H7A H 0.220755 0.556745 0.557038 0.031 Uiso 1 1 calc R . . . .
H7B H 0.181024 0.533891 0.402790 0.031 Uiso 1 1 calc R . . . .
C8 C -0.0018(12) 0.5818(4) 0.4299(10) 0.023(2) Uani 1 1 d . . . . .
C9 C -0.0184(13) 0.6328(4) 0.4899(12) 0.030(2) Uani 1 1 d . . . . .
H9 H 0.048724 0.646501 0.576818 0.036 Uiso 1 1 calc R . . . .
C10 C -0.2163(14) 0.6284(5) 0.2879(12) 0.038(3) Uani 1 1 d . . . . .
H10 H -0.307655 0.637292 0.209661 0.045 Uiso 1 1 calc R . . . .
O29 O 0.8615(9) 0.4138(3) 0.6791(9) 0.044(2) Uani 1 1 d . . . . .
O30 O 0.6411(9) 0.3570(3) 0.5920(8) 0.0362(17) Uani 1 1 d . . . . .
H30 H 0.594104 0.385757 0.552219 0.054 Uiso 1 1 calc GR . . . .
N4 N 1.0084(10) 0.3494(4) 0.8967(9) 0.031(2) Uani 1 1 d . . . . .
H4A H 1.089098 0.351454 0.856596 0.037 Uiso 1 1 calc GR . . . .
H4B H 1.041471 0.326827 0.972227 0.037 Uiso 1 1 calc GR . . . .
H4C H 0.987051 0.383997 0.922978 0.037 Uiso 1 1 calc GR . . . .
N5 N 0.6407(11) 0.2266(4) 0.5631(10) 0.034(2) Uani 1 1 d . . . . .
H5A H 0.622003 0.254193 0.503607 0.041 Uiso 1 1 calc R . . . .
N6 N 0.6162(11) 0.1465(4) 0.6570(10) 0.037(2) Uani 1 1 d . . . . .
H6C H 0.581347 0.113265 0.670447 0.044 Uiso 1 1 calc R . . . .
C11 C 0.7860(13) 0.3705(4) 0.6807(12) 0.028(2) Uani 1 1 d . . . . .
C12 C 0.8536(11) 0.3256(4) 0.7937(10) 0.022(2) Uani 1 1 d . . . . .
H12 H 0.770519 0.318611 0.842261 0.027 Uiso 1 1 calc R . . . .
C13 C 0.8993(12) 0.2688(4) 0.7399(11) 0.026(2) Uani 1 1 d . . . . .
H13A H 0.943204 0.276933 0.662772 0.031 Uiso 1 1 calc R . . . .
H13B H 0.989708 0.251932 0.815307 0.031 Uiso 1 1 calc R . . . .
C14 C 0.7655(12) 0.2254(4) 0.6899(11) 0.024(2) Uani 1 1 d . . . . .
C15 C 0.7474(14) 0.1749(5) 0.7477(13) 0.038(3) Uani 1 1 d . . . . .
H15 H 0.813674 0.161676 0.835305 0.046 Uiso 1 1 calc R . . . .
C16 C 0.5523(13) 0.1786(5) 0.5456(12) 0.037(3) Uani 1 1 d . . . . .
H16 H 0.460855 0.169433 0.467620 0.045 Uiso 1 1 calc R . . . .

loop_
_atom_site_aniso_label
_atom_site_aniso_U_11
_atom_site_aniso_U_22
_atom_site_aniso_U_33
_atom_site_aniso_U_23
_atom_site_aniso_U_13
_atom_site_aniso_U_12
In1 0.0202(3) 0.0148(3) 0.0146(3) 0.0004(2) 0.0050(3) 0.0004(2)
In2 0.0158(3) 0.0137(3) 0.0114(3) -0.0002(2) 0.0032(2) 0.0004(2)
In3 0.0155(3) 0.0149(3) 0.0110(3) -0.0006(2) 0.0021(2) -0.0009(2)
In4 0.0175(3) 0.0137(3) 0.0126(3) -0.0009(2) 0.0036(2) -0.0011(2)
P1 0.0197(11) 0.0138(11) 0.0161(12) -0.0004(9) 0.0060(9) -0.0017(8)
P2 0.0194(11) 0.0141(11) 0.0164(12) 0.0027(9) 0.0053(10) 0.0008(9)
P3 0.0170(10) 0.0206(11) 0.0116(11) -0.0007(10) 0.0012(8) 0.0032(9)
P4 0.0169(10) 0.0127(11) 0.0197(12) 0.0015(9) 0.0062(9) 0.0010(8)
P5 0.0180(11) 0.0155(12) 0.0162(12) -0.0001(9) 0.0069(9) 0.0008(9)
P6 0.0198(10) 0.0184(11) 0.0127(11) -0.0009(9) 0.0033(9) 0.0013(9)
O1 0.025(3) 0.015(3) 0.033(4) 0.000(3) 0.010(3) 0.000(2)
O2 0.030(4) 0.028(4) 0.025(4) 0.008(3) 0.011(3) -0.004(3)
O3 0.043(4) 0.013(3) 0.020(4) 0.000(3) 0.009(3) 0.007(3)
O4 0.025(4) 0.043(4) 0.027(4) 0.005(3) 0.015(3) 0.011(3)
O5 0.026(3) 0.021(3) 0.021(4) 0.004(3) 0.003(3) 0.002(3)
O6 0.024(3) 0.031(4) 0.017(3) 0.000(3) 0.002(3) 0.012(3)
O7 0.032(4) 0.020(4) 0.012(4) -0.004(3) 0.002(3) -0.002(3)
O8 0.033(4) 0.021(4) 0.016(3) 0.000(3) 0.001(3) 0.008(3)
O9 0.035(4) 0.021(3) 0.025(4) 0.000(3) 0.005(3) -0.003(3)
O10 0.022(3) 0.026(4) 0.021(4) -0.008(3) 0.006(3) -0.003(3)
O11 0.044(4) 0.018(3) 0.031(4) 0.002(3) 0.015(3) -0.009(3)
O12 0.055(5) 0.018(3) 0.026(4) -0.001(3) 0.021(4) -0.009(3)
O13 0.031(4) 0.013(3) 0.027(4) 0.001(3) 0.005(3) -0.004(3)
O14 0.022(3) 0.028(4) 0.023(4) -0.003(3) 0.008(3) 0.000(3)
O15 0.050(4) 0.011(3) 0.026(4) -0.002(3) 0.021(3) -0.006(3)
O16 0.036(3) 0.015(3) 0.010(3) -0.002(3) 0.003(3) 0.000(3)
O17 0.044(4) 0.021(3) 0.022(4) -0.004(3) 0.012(3) -0.006(3)
O18 0.030(4) 0.022(4) 0.010(3) -0.003(3) -0.001(3) 0.004(3)
O19 0.021(3) 0.032(4) 0.014(3) 0.008(3) 0.002(3) -0.004(3)
O20 0.020(3) 0.038(4) 0.014(3) 0.004(3) 0.005(3) -0.009(3)
O21 0.019(3) 0.045(4) 0.014(3) -0.001(3) 0.005(3) -0.005(3)
O22 0.017(3) 0.035(4) 0.014(3) 0.007(3) 0.001(2) -0.001(3)
O23 0.019(3) 0.029(4) 0.020(4) -0.001(3) 0.002(3) 0.005(3)
O24 0.018(3) 0.029(4) 0.016(3) -0.004(3) 0.003(2) 0.004(3)
O25 0.024(3) 0.023(3) 0.014(3) -0.003(3) 0.008(2) 0.002(3)
O26 0.019(3) 0.024(3) 0.009(3) 0.000(2) 0.004(2) 0.003(2)
O27 0.048(5) 0.015(4) 0.032(4) -0.007(3) 0.007(3) 0.009(3)
O28 0.036(4) 0.030(4) 0.022(4) -0.009(3) -0.007(3) 0.009(3)
N1 0.026(4) 0.016(4) 0.020(4) 0.003(3) -0.003(3) 0.004(3)
N2 0.032(5) 0.025(5) 0.024(5) -0.009(4) 0.004(4) 0.007(3)
N3 0.049(6) 0.017(4) 0.038(6) 0.005(4) 0.013(5) 0.015(4)
C1 0.015(4) 0.021(5) 0.016(5) 0.004(4) 0.003(4) 0.003(3)
C2 0.018(4) 0.023(5) 0.015(5) 0.008(4) 0.005(4) 0.003(3)
C3 0.017(4) 0.015(4) 0.011(4) -0.001(3) 0.004(3) -0.001(3)
C4 0.012(4) 0.010(4) 0.025(5) 0.001(3) 0.004(4) -0.002(3)
C5 0.020(4) 0.018(5) 0.019(5) -0.003(4) 0.005(4) -0.002(4)
C6 0.019(4) 0.022(5) 0.017(5) 0.002(4) 0.002(4) 0.005(3)
C7 0.028(5) 0.024(5) 0.023(5) -0.001(4) 0.006(4) 0.000(4)
C8 0.031(5) 0.019(5) 0.019(5) 0.002(4) 0.008(4) 0.002(4)
C9 0.030(6) 0.028(6) 0.027(6) -0.006(5) 0.003(4) 0.012(4)
C10 0.038(6) 0.041(7) 0.027(6) 0.008(5) 0.001(5) 0.016(5)
O29 0.041(4) 0.029(4) 0.057(6) 0.014(4) 0.006(4) -0.002(3)
O30 0.033(4) 0.028(4) 0.038(4) 0.010(3) -0.003(3) -0.004(3)
N4 0.032(5) 0.039(5) 0.022(5) -0.007(4) 0.009(4) -0.007(4)
N5 0.044(5) 0.031(5) 0.024(5) 0.009(4) 0.006(4) -0.010(4)
N6 0.034(5) 0.026(5) 0.044(6) 0.004(4) 0.003(4) -0.014(4)
C11 0.025(5) 0.029(6) 0.032(6) 0.001(5) 0.014(4) -0.003(4)
C12 0.022(5) 0.029(5) 0.019(5) -0.004(4) 0.009(4) -0.007(4)
C13 0.024(5) 0.018(5) 0.032(6) 0.001(4) 0.005(4) -0.010(4)
C14 0.025(5) 0.022(5) 0.023(5) 0.002(4) 0.005(4) -0.004(4)
C15 0.040(7) 0.028(6) 0.037(7) 0.006(5) -0.002(5) -0.004(5)
C16 0.033(6) 0.038(6) 0.033(6) -0.009(5) -0.002(5) -0.012(5)

loop_
_atom_type_symbol
_atom_type_description
_atom_type_scat_dispersion_real
_atom_type_scat_dispersion_imag
_atom_type_scat_source
C C 0.0033 0.0016 'International Tables Vol C Tables 4.2.6.8 and 6.1.1.4'
H H 0.0000 0.0000 'International Tables Vol C Tables 4.2.6.8 and 6.1.1.4'
In In -0.7276 1.3100 'International Tables Vol C Tables 4.2.6.8 and 6.1.1.4'
N N 0.0061 0.0033 'International Tables Vol C Tables 4.2.6.8 and 6.1.1.4'
O O 0.0106 0.0060 'International Tables Vol C Tables 4.2.6.8 and 6.1.1.4'
P P 0.1023 0.0942 'International Tables Vol C Tables 4.2.6.8 and 6.1.1.4'

loop_
_geom_angle_atom_site_label_1
_geom_angle_atom_site_label_2
_geom_angle_atom_site_label_3
_geom_angle
_geom_angle_site_symmetry_1
_geom_angle_site_symmetry_3
_geom_angle_publ_flag
O2 In1 O15 95.2(3) . 2_646 ?
O2 In1 O18 100.2(3) . 2_647 ?
O2 In1 O19 96.6(2) . . ?
O2 In1 O21 171.5(3) . . ?
O2 In1 O27 90.9(3) . . ?
O15 In1 O19 82.6(3) 2_646 . ?
O15 In1 O21 84.9(3) 2_646 . ?
O15 In1 O27 173.9(3) 2_646 . ?
O18 In1 O15 85.3(3) 2_647 2_646 ?
O18 In1 O19 160.2(2) 2_647 . ?
O18 In1 O21 88.3(2) 2_647 . ?
O18 In1 O27 93.2(3) 2_647 . ?
O19 In1 O21 75.0(2) . . ?
O27 In1 O19 97.2(3) . . ?
O27 In1 O21 89.2(3) . . ?
O1 In2 O4 94.1(3) . . ?
O1 In2 O7 97.9(3) . . ?
O1 In2 O12 171.4(3) . 1_554 ?
O1 In2 O24 90.8(3) . 1_454 ?
O1 In2 O26 88.4(2) . 1_454 ?
O4 In2 O12 93.5(3) . 1_554 ?
O4 In2 O24 98.3(2) . 1_454 ?
O4 In2 O26 173.2(3) . 1_454 ?
O7 In2 O4 96.6(3) . . ?
O7 In2 O12 85.1(3) . 1_554 ?
O7 In2 O24 162.1(2) . 1_454 ?
O7 In2 O26 89.2(2) . 1_454 ?
O12 In2 O24 84.1(3) 1_554 1_454 ?
O12 In2 O26 83.5(3) 1_554 1_454 ?
O24 In2 O26 75.4(2) 1_454 1_454 ?
O5 In3 O23 91.6(2) 1_556 . ?
O5 In3 O25 87.5(2) 1_556 . ?
O8 In3 O5 93.7(3) . 1_556 ?
O8 In3 O10 95.5(3) . . ?
O8 In3 O13 89.5(3) . . ?
O8 In3 O23 88.4(2) . . ?
O8 In3 O25 162.8(2) . . ?
O10 In3 O5 85.8(3) . 1_556 ?
O10 In3 O13 90.7(3) . . ?
O10 In3 O23 175.4(3) . . ?
O10 In3 O25 101.7(2) . . ?
O13 In3 O5 175.4(3) . 1_556 ?
O13 In3 O23 91.7(3) . . ?
O13 In3 O25 90.4(3) . . ?
O25 In3 O23 74.4(2) . . ?
O3 In4 O14 88.1(3) 2_656 . ?
O3 In4 O20 87.0(3) 2_656 2_556 ?
O3 In4 O22 86.9(3) 2_656 2_556 ?
O11 In4 O3 177.2(3) . 2_656 ?
O11 In4 O14 92.3(3) . . ?
O11 In4 O16 87.9(3) . . ?
O11 In4 O20 92.4(3) . 2_556 ?
O11 In4 O22 90.3(3) . 2_556 ?
O14 In4 O20 173.7(3) . 2_556 ?
O14 In4 O22 101.9(2) . 2_556 ?
O16 In4 O3 94.9(3) . 2_656 ?
O16 In4 O14 95.5(3) . . ?
O16 In4 O20 88.9(2) . 2_556 ?
O16 In4 O22 162.6(2) . 2_556 ?
O20 In4 O22 73.9(2) 2_556 2_556 ?
O2 P1 O1 113.2(4) . . ?
O3 P1 O1 109.3(4) . . ?
O3 P1 O2 112.5(4) . . ?
O4 P2 O5 116.3(4) . . ?
O4 P2 O6 110.0(4) . . ?
O5 P2 O6 108.0(4) . . ?
O8 P3 O7 105.8(4) . . ?
O9 P3 O7 114.3(4) . . ?
O9 P3 O8 113.3(4) . . ?
O11 P4 O10 114.1(4) . . ?
O11 P4 O12 108.8(4) . . ?
O12 P4 O10 114.6(4) . . ?
O13 P5 O14 113.7(4) . . ?
O13 P5 O15 109.7(4) . . ?
O15 P5 O14 113.5(4) . . ?
O16 P6 O18 107.2(3) . . ?
O17 P6 O16 113.5(4) . . ?
O17 P6 O18 114.1(4) . . ?
P1 O1 In2 130.1(4) . . ?
P1 O2 In1 144.6(4) . . ?
P1 O3 In4 133.3(4) . 2_646 ?
P2 O4 In2 147.2(5) . . ?
P2 O5 In3 131.9(4) . 1_554 ?
P3 O7 In2 137.4(4) . . ?
P3 O8 In3 137.2(4) . . ?
P4 O10 In3 133.0(4) . . ?
P4 O11 In4 146.4(5) . . ?
P4 O12 In2 139.5(4) . 1_556 ?
P5 O13 In3 139.9(4) . . ?
P5 O14 In4 133.3(4) . . ?
P5 O15 In1 137.7(4) . 2_656 ?
P6 O16 In4 132.9(4) . . ?
P6 O18 In1 138.0(4) . 2_657 ?
C1 O19 In1 114.1(5) . . ?
C1 O20 In4 116.3(6) . 2_546 ?
C2 O21 In1 113.6(6) . . ?
C2 O22 In4 115.2(6) . 2_546 ?
C3 O23 In3 115.1(6) . . ?
C3 O24 In2 114.1(5) . 1_656 ?
C4 O25 In3 114.9(6) . . ?
C4 O26 In2 114.9(5) . 1_656 ?
C5 O27 In1 151.0(7) . . ?
C10 N2 C8 110.4(9) . . ?
C10 N3 C9 108.8(9) . . ?
O19 C1 C2 117.5(7) . . ?
O20 C1 O19 125.5(8) . . ?
O20 C1 C2 116.9(7) . . ?
O21 C2 O22 125.1(8) . . ?
O21 C2 C1 117.8(7) . . ?
O22 C2 C1 117.0(8) . . ?
O23 C3 O24 126.0(8) . . ?
O23 C3 C4 116.6(7) . . ?
O24 C3 C4 117.4(7) . . ?
O25 C4 C3 117.3(7) . . ?
O26 C4 O25 125.5(8) . . ?
O26 C4 C3 117.1(7) . . ?
O27 C5 O28 126.3(9) . . ?
O27 C5 C6 117.6(8) . . ?
O28 C5 C6 116.1(8) . . ?
N1 C6 C5 108.5(7) . . ?
N1 C6 C7 108.3(7) . . ?
C5 C6 C7 115.1(8) . . ?
C8 C7 C6 116.8(8) . . ?
N2 C8 C7 126.3(9) . . ?
N2 C8 C9 105.2(9) . . ?
C9 C8 C7 128.1(10) . . ?
C8 C9 N3 106.9(10) . . ?
N3 C10 N2 108.7(9) . . ?
C16 N5 C14 109.8(9) . . ?
C16 N6 C15 108.2(9) . . ?
O29 C11 O30 125.7(10) . . ?
O29 C11 C12 121.5(10) . . ?
O30 C11 C12 112.8(8) . . ?
N4 C12 C11 107.1(8) . . ?
N4 C12 C13 108.0(8) . . ?
C11 C12 C13 115.0(8) . . ?
C14 C13 C12 118.1(8) . . ?
N5 C14 C13 125.3(9) . . ?
C15 C14 N5 104.9(9) . . ?
C15 C14 C13 129.6(10) . . ?
C14 C15 N6 108.9(10) . . ?
N6 C16 N5 108.2(9) . . ?

loop_
_geom_bond_atom_site_label_1
_geom_bond_atom_site_label_2
_geom_bond_distance
_geom_bond_site_symmetry_2
_geom_bond_publ_flag
In1 O2 2.065(7) . ?
In1 O15 2.107(6) 2_646 ?
In1 O18 2.103(6) 2_647 ?
In1 O19 2.224(6) . ?
In1 O21 2.236(6) . ?
In1 O27 2.109(7) . ?
In2 O1 2.090(6) . ?
In2 O4 2.106(6) . ?
In2 O7 2.095(6) . ?
In2 O12 2.111(6) 1_554 ?
In2 O24 2.209(6) 1_454 ?
In2 O26 2.213(6) 1_454 ?
In3 O5 2.130(7) 1_556 ?
In3 O8 2.066(6) . ?
In3 O10 2.099(6) . ?
In3 O13 2.108(7) . ?
In3 O23 2.231(6) . ?
In3 O25 2.222(6) . ?
In4 O3 2.100(6) 2_656 ?
In4 O11 2.068(7) . ?
In4 O14 2.107(6) . ?
In4 O16 2.091(6) . ?
In4 O20 2.233(6) 2_556 ?
In4 O22 2.245(6) 2_556 ?
P1 O1 1.523(6) . ?
P1 O2 1.512(7) . ?
P1 O3 1.510(7) . ?
P2 O4 1.491(7) . ?
P2 O5 1.506(7) . ?
P2 O6 1.559(6) . ?
P3 O7 1.535(7) . ?
P3 O8 1.515(7) . ?
P3 O9 1.510(7) . ?
P4 O10 1.513(7) . ?
P4 O11 1.504(8) . ?
P4 O12 1.507(7) . ?
P5 O13 1.498(7) . ?
P5 O14 1.510(7) . ?
P5 O15 1.508(7) . ?
P6 O16 1.526(7) . ?
P6 O17 1.494(7) . ?
P6 O18 1.530(7) . ?
O19 C1 1.249(10) . ?
O20 C1 1.245(11) . ?
O21 C2 1.251(11) . ?
O22 C2 1.265(11) . ?
O23 C3 1.240(11) . ?
O24 C3 1.255(10) . ?
O25 C4 1.258(10) . ?
O26 C4 1.243(11) . ?
O27 C5 1.247(11) . ?
O28 C5 1.262(11) . ?
N1 C6 1.500(11) . ?
N2 C8 1.351(13) . ?
N2 C10 1.329(13) . ?
N3 C9 1.389(13) . ?
N3 C10 1.283(15) . ?
C1 C2 1.553(11) . ?
C3 C4 1.556(12) . ?
C5 C6 1.519(13) . ?
C6 C7 1.531(13) . ?
C7 C8 1.462(13) . ?
C8 C9 1.365(13) . ?
O29 C11 1.201(12) . ?
O30 C11 1.299(13) . ?
N4 C12 1.490(12) . ?
N5 C14 1.365(13) . ?
N5 C16 1.330(13) . ?
N6 C15 1.360(14) . ?
N6 C16 1.309(15) . ?
C11 C12 1.517(15) . ?
C12 C13 1.530(13) . ?
C13 C14 1.483(12) . ?
C14 C15 1.347(15) . ?

loop_
_geom_hbond_atom_site_label_D
_geom_hbond_atom_site_label_H
_geom_hbond_atom_site_label_A
_geom_hbond_distance_DH
_geom_hbond_distance_HA
_geom_hbond_distance_DA
_geom_hbond_angle_DHA
_geom_hbond_site_symmetry_A
_geom_hbond_publ_flag
O6 H6A O28 0.82 1.91 2.581(9) 138.5 1_655 yes
N1 H1A O9 0.89 2.00 2.883(10) 170.0 . yes
N1 H1B O17 0.89 1.85 2.710(10) 162.1 2_647 yes
N1 H1C O24 0.89 2.44 3.021(10) 123.4 1_455 yes
N2 H2A O28 0.86 2.33 2.934(11) 127.8 . yes
N3 H3A O18 0.86 2.00 2.840(10) 166.2 1_454 yes
O30 H30 O9 0.82 1.76 2.576(10) 172.5 . yes
N4 H4A O17 0.89 1.81 2.694(10) 170.3 2_747 yes
N4 H4B O19 0.89 2.31 2.958(10) 129.2 1_656 yes
N4 H4C O6 0.89 2.37 3.103(10) 139.1 1_556 yes
N5 H5A O22 0.86 2.35 2.961(11) 128.4 1_655 yes
N6 H6C O7 0.86 1.98 2.826(11) 167.7 2_646 yes

loop_
_geom_torsion_atom_site_label_1
_geom_torsion_atom_site_label_2
_geom_torsion_atom_site_label_3
_geom_torsion_atom_site_label_4
_geom_torsion
_geom_torsion_site_symmetry_1
_geom_torsion_site_symmetry_2
_geom_torsion_site_symmetry_3
_geom_torsion_site_symmetry_4
_geom_torsion_publ_flag
In1 O19 C1 O20 -168.5(7) . . . . ?
In1 O19 C1 C2 11.7(10) . . . . ?
In1 O21 C2 O22 170.8(7) . . . . ?
In1 O21 C2 C1 -9.3(10) . . . . ?
In1 O27 C5 O28 17(2) . . . . ?
In1 O27 C5 C6 -164.6(10) . . . . ?
In2 O24 C3 O23 167.2(7) 1_656 . . . ?
In2 O24 C3 C4 -11.8(9) 1_656 . . . ?
In2 O26 C4 O25 -177.6(7) 1_656 . . . ?
In2 O26 C4 C3 1.4(9) 1_656 . . . ?
In3 O23 C3 O24 167.6(7) . . . . ?
In3 O23 C3 C4 -13.5(9) . . . . ?
In3 O25 C4 O26 -178.0(7) . . . . ?
In3 O25 C4 C3 3.0(9) . . . . ?
In4 O20 C1 O19 -173.1(7) 2_546 . . . ?
In4 O20 C1 C2 6.7(10) 2_546 . . . ?
In4 O22 C2 O21 175.5(7) 2_546 . . . ?
In4 O22 C2 C1 -4.4(10) 2_546 . . . ?
O1 P1 O2 In1 34.8(9) . . . . ?
O1 P1 O3 In4 -160.6(5) . . . 2_646 ?
O2 P1 O1 In2 146.8(5) . . . . ?
O2 P1 O3 In4 -34.0(7) . . . 2_646 ?
O3 P1 O1 In2 -87.0(6) . . . . ?
O3 P1 O2 In1 -89.6(8) . . . . ?
O4 P2 O5 In3 49.4(7) . . . 1_554 ?
O5 P2 O4 In2 67.1(10) . . . . ?
O6 P2 O4 In2 -169.8(8) . . . . ?
O6 P2 O5 In3 -74.7(5) . . . 1_554 ?
O7 P3 O8 In3 -177.3(5) . . . . ?
O8 P3 O7 In2 -161.5(5) . . . . ?
O9 P3 O7 In2 -36.1(7) . . . . ?
O9 P3 O8 In3 56.7(7) . . . . ?
O10 P4 O11 In4 92.1(9) . . . . ?
O10 P4 O12 In2 -12.0(9) . . . 1_556 ?
O11 P4 O10 In3 29.1(7) . . . . ?
O11 P4 O12 In2 -141.1(6) . . . 1_556 ?
O12 P4 O10 In3 -97.3(6) . . . . ?
O12 P4 O11 In4 -138.5(8) . . . . ?
O13 P5 O14 In4 -22.6(7) . . . . ?
O13 P5 O15 In1 127.6(6) . . . 2_656 ?
O14 P5 O13 In3 -96.9(7) . . . . ?
O14 P5 O15 In1 -0.7(8) . . . 2_656 ?
O15 P5 O13 In3 134.9(6) . . . . ?
O15 P5 O14 In4 103.7(6) . . . . ?
O16 P6 O18 In1 163.5(5) . . . 2_657 ?
O17 P6 O16 In4 -55.1(7) . . . . ?
O17 P6 O18 In1 37.0(7) . . . 2_657 ?
O18 P6 O16 In4 178.0(5) . . . . ?
O19 C1 C2 O21 -1.7(12) . . . . ?
O19 C1 C2 O22 178.3(9) . . . . ?
O20 C1 C2 O21 178.5(9) . . . . ?
O20 C1 C2 O22 -1.5(12) . . . . ?
O23 C3 C4 O25 7.3(11) . . . . ?
O23 C3 C4 O26 -171.7(8) . . . . ?
O24 C3 C4 O25 -173.7(8) . . . . ?
O24 C3 C4 O26 7.3(11) . . . . ?
O27 C5 C6 N1 16.5(11) . . . . ?
O27 C5 C6 C7 138.1(9) . . . . ?
O28 C5 C6 N1 -165.1(8) . . . . ?
O28 C5 C6 C7 -43.5(11) . . . . ?
N1 C6 C7 C8 -151.8(8) . . . . ?
N2 C8 C9 N3 -0.9(12) . . . . ?
C5 C6 C7 C8 86.5(10) . . . . ?
C6 C7 C8 N2 -73.1(13) . . . . ?
C6 C7 C8 C9 115.0(12) . . . . ?
C7 C8 C9 N3 172.3(10) . . . . ?
C8 N2 C10 N3 -1.2(13) . . . . ?
C9 N3 C10 N2 0.6(13) . . . . ?
C10 N2 C8 C7 -172.1(10) . . . . ?
C10 N2 C8 C9 1.2(12) . . . . ?
C10 N3 C9 C8 0.2(13) . . . . ?
O29 C11 C12 N4 5.4(13) . . . . ?
O29 C11 C12 C13 -114.6(11) . . . . ?
O30 C11 C12 N4 -173.4(8) . . . . ?
O30 C11 C12 C13 66.7(11) . . . . ?
N4 C12 C13 C14 153.3(9) . . . . ?
N5 C14 C15 N6 0.7(13) . . . . ?
C11 C12 C13 C14 -87.3(11) . . . . ?
C12 C13 C14 N5 76.4(14) . . . . ?
C12 C13 C14 C15 -110.8(13) . . . . ?
C13 C14 C15 N6 -173.2(10) . . . . ?
C14 N5 C16 N6 0.0(14) . . . . ?
C15 N6 C16 N5 0.4(14) . . . . ?
C16 N5 C14 C13 173.8(10) . . . . ?
C16 N5 C14 C15 -0.4(13) . . . . ?
C16 N6 C15 C14 -0.7(14) . . . . ?

loop_
_twin_individual_id
_twin_individual_mass_fraction_refined
1 0.70(3)
2 0.30(3)
